data_1568977
loop_
_publ_author_name
'Bader, Vera P.'
'Langmann, Jan'
'Gegenwart, Philipp'
'Tsirlin, Alexander A.'

_publ_section_title
;
 Deformation of the triangular spin-1/2 lattice in Na2SrCo(PO4)2
;
_journal_issue 5
_journal_name_full 'Physical Review B'
_journal_page_first 054415-1
_journal_paper_doi 10.1103/PhysRevB.106.054415
_journal_volume 106
_journal_year 2022
_chemical_absolute_configuration .
_chemical_formula_sum 'Co Na O P Sr'
_chemical_formula_weight 216.5
_space_group_IT_number 14
_space_group_name_Hall '-P 2yab'
_space_group_name_H-M_alt 'P 1 21/a 1'
_symmetry_cell_setting monoclinic
_symmetry_Int_Tables_number 14
_symmetry_space_group_name_Hall '-P 2yab'
_symmetry_space_group_name_H-M 'P 1 21/a 1'
_cell_angle_alpha 90
_cell_angle_beta 90.06610(10)
_cell_angle_gamma 90
_cell_formula_units_Z 1
_cell_length_a 9.201520(18)
_cell_length_b 5.265935(10)
_cell_length_c 13.54116(2)
_cell_measurement_temperature 300
_cell_volume 656.131(2)
_diffrn_ambient_temperature 300
_diffrn_radiation_probe x-ray
_diffrn_radiation_wavelength 0.35424
_exptl_absorpt_coefficient_mu 0.408
_exptl_crystal_density_diffrn 0.548
_exptl_crystal_F_000 724
_pd_instr_location ' ?'
_journal_article_reference https://doi.org/10.1103/PhysRevB.106.054415
_cod_data_source_file Na2SrCoP2O8_300K.cif
_cod_data_source_block I
_cod_depositor_comments
;
The following automatic conversions were performed:

data item '_diffrn_radiation_probe' value 'X-ray' was changed to
'x-ray' in accordance with the built-in table derived from the CIF
Core dictionary named 'cif_core.dic' version 2.4.5 last updated on
2014-11-21.

Automatic conversion script
Id: cif_fix_values 8738 2021-04-28 16:35:53Z antanas 

 1
;
_cod_original_formula_sum 'Co1 Na1 O1 P1 Sr1'
_cod_database_code 1568977

loop_
_space_group_symop_id
_space_group_symop_operation_xyz
1 x,y,z
2 -x+1/2,y+1/2,-z
3 -x,-y,-z
4 x+1/2,-y+1/2,z

loop_
_atom_site_label
_atom_site_type_symbol
_atom_site_fract_x
_atom_site_fract_y
_atom_site_fract_z
_atom_site_adp_type
_atom_site_U_iso_or_equiv
_atom_site_site_symmetry_multiplicity
_atom_site_occupancy
_atom_site_calc_flag
O1 O 0.7009(5) 0.5035(13) 0.9229(4) Uiso 0.0039(5) 4 1 d
O2 O 0.1562(6) 0.0028(14) 0.3868(4) Uiso 0.0039(5) 4 1 d
O3 O 0.9480(7) 0.3055(12) 0.9095(5) Uiso 0.0039(5) 4 1 d
O4 O 0.4167(7) 0.7245(12) 0.8822(5) Uiso 0.0039(5) 4 1 d
O5 O 0.3984(7) 0.8057(12) 0.4202(6) Uiso 0.0039(5) 4 1 d
O6 O 0.8721(7) 0.2212(12) 0.4092(5) Uiso 0.0039(5) 4 1 d
O7 O 0.8238(5) 0.4581(11) 0.7572(5) Uiso 0.0039(5) 4 1 d
O8 O 0.3537(5) 0.0239(10) 0.2544(5) Uiso 0.0039(5) 4 1 d
P1 P 0.8487(3) 0.5088(7) 0.8677(2) Uiso 0.0048(7) 4 1 d
P2 P 0.3192(3) 0.0267(7) 0.3662(2) Uiso 0.0051(7) 4 1 d
Na1 Na 0.8197(4) 0.4836(9) 0.0887(3) Uiso 0.0103(11) 4 1 d
Na2 Na 0.3493(4) 0.0177(10) 0.5894(3) Uiso 0.0112(11) 4 1 d
Co1 Co 0 0 0 Uiso 0.0080(6) 2 1 d
Co2 Co 0.5 0.5 0.5 Uiso 0.0078(6) 2 1 d
Sr1 Sr 0.03501(9) 0.04214(16) 0.75033(10) Uiso 0.00869(19) 4 1 d
